data_7105538
loop_
_publ_author_name
'Moorthy, Jarugu Narasimha'
'Natarajan, Palani'
'Venugopalan, P.'

_publ_section_title
;
 Engineering of ternary co-crystals based on differential binding of
 guest molecules by a tetraarylpyrene inclusion host
;
_journal_issue 20
_journal_name_full 'Chemical Communications'
_journal_page_first 3574
_journal_paper_doi 10.1039/b922085b
_journal_volume 46
_journal_year 2010
_chemical_formula_moiety 'C52 H50 O4, C9 H12, C H Cl3'
_chemical_formula_sum 'C62 H63 Cl3 O4'
_chemical_formula_weight 978.47
_chemical_name_common tetra(2,6-dimethyl-4-methoxyphenyl)pyrene
_chemical_name_systematic
;
tetra(2,6-dimethyl-4-methoxyphenyl)pyrene
;
_space_group_IT_number 14
_symmetry_cell_setting monoclinic
_symmetry_Int_Tables_number 14
_symmetry_space_group_name_Hall '-P 2yn'
_symmetry_space_group_name_H-M 'P 1 21/n 1'
_atom_sites_solution_hydrogens geom
_atom_sites_solution_primary direct
_atom_sites_solution_secondary difmap
_audit_creation_method SHELXL-97
_cell_angle_alpha 90.00
_cell_angle_beta 99.662(5)
_cell_angle_gamma 90.00
_cell_formula_units_Z 4
_cell_length_a 13.594(4)
_cell_length_b 15.769(4)
_cell_length_c 24.726(7)
_cell_measurement_reflns_used 3447
_cell_measurement_temperature 100(2)
_cell_measurement_theta_max 22.63
_cell_measurement_theta_min 2.26
_cell_volume 5225(3)
_computing_cell_refinement 'Bruker SAINT'
_computing_data_collection 'Bruker APEX'
_computing_data_reduction 'Bruker SAINT'
_computing_molecular_graphics 'SHELXL 5.1, XP (Sheldrick, 1994)'
_computing_publication_material SHELXS-97
_computing_structure_refinement 'SHELXL-97 (Sheldrick, 2008)'
_computing_structure_solution 'SHELXS-97 (Sheldrick, 2008)'
_diffrn_ambient_temperature 100(2)
_diffrn_measured_fraction_theta_full 0.994
_diffrn_measured_fraction_theta_max 0.994
_diffrn_measurement_device_type 'Bruker SMART APEX'
_diffrn_measurement_method 'phi and omega scans'
_diffrn_radiation_monochromator graphite
_diffrn_radiation_source 'fine-focus sealed tube'
_diffrn_radiation_type MoK\a
_diffrn_radiation_wavelength 0.71073
_diffrn_reflns_av_R_equivalents 0.0745
_diffrn_reflns_av_sigmaI/netI 0.0862
_diffrn_reflns_limit_h_max 16
_diffrn_reflns_limit_h_min -14
_diffrn_reflns_limit_k_max 19
_diffrn_reflns_limit_k_min -18
_diffrn_reflns_limit_l_max 30
_diffrn_reflns_limit_l_min -30
_diffrn_reflns_number 28710
_diffrn_reflns_theta_full 26.00
_diffrn_reflns_theta_max 26.00
_diffrn_reflns_theta_min 1.99
_exptl_absorpt_coefficient_mu 0.223
_exptl_absorpt_correction_type none
_exptl_crystal_colour 'color less'
_exptl_crystal_density_diffrn 1.244
_exptl_crystal_density_method 'not measured'
_exptl_crystal_description needles
_exptl_crystal_F_000 2072
_exptl_crystal_size_max 0.2
_exptl_crystal_size_mid 0.1
_exptl_crystal_size_min 0.1
_refine_diff_density_max 0.356
_refine_diff_density_min -0.410
_refine_diff_density_rms 0.067
_refine_ls_extinction_method none
_refine_ls_goodness_of_fit_ref 1.036
_refine_ls_hydrogen_treatment constr
_refine_ls_matrix_type full
_refine_ls_number_parameters 637
_refine_ls_number_reflns 10216
_refine_ls_number_restraints 0
_refine_ls_restrained_S_all 1.036
_refine_ls_R_factor_all 0.0987
_refine_ls_R_factor_gt 0.0598
_refine_ls_shift/su_max 0.000
_refine_ls_shift/su_mean 0.000
_refine_ls_structure_factor_coef Fsqd
_refine_ls_weighting_details 'calc w=1/[\s^2^(Fo^2^)+(0.0625P)^2^+0.0000P] where P=(Fo^2^+2Fc^2^)/3'
_refine_ls_weighting_scheme calc
_refine_ls_wR_factor_gt 0.1302
_refine_ls_wR_factor_ref 0.1515
_reflns_number_gt 6561
_reflns_number_total 10216
_reflns_threshold_expression >2sigma(I)
_cod_data_source_file b922085b.txt
_cod_data_source_block TP-MC
_cod_depositor_comments
;
The following automatic conversions were performed:
'_symmetry_cell_setting' value 'Monoclinic' changed to 'monoclinic'
according to '/home/saulius/struct/CIF-dictionaries/cif_core.dic'
dictionary named 'cif_core.dic' version 2.4.1 from 2010-06-29.

Automatic conversion script
Id: cif_fix_enum 1527 2010-12-29 10:47:43Z saulius 
;
_cod_original_cell_volume 5225(2)
_cod_original_sg_symbol_H-M 'P 21/n'
_cod_database_code 7105538

loop_
_symmetry_equiv_pos_as_xyz
'x, y, z'
'-x+1/2, y+1/2, -z+1/2'
'-x, -y, -z'
'x-1/2, -y-1/2, z-1/2'

loop_
_atom_site_label
_atom_site_type_symbol
_atom_site_fract_x
_atom_site_fract_y
_atom_site_fract_z
_atom_site_U_iso_or_equiv
_atom_site_adp_type
_atom_site_occupancy
_atom_site_symmetry_multiplicity
_atom_site_calc_flag
_atom_site_refinement_flags
_atom_site_disorder_assembly
_atom_site_disorder_group
Cl1 Cl -0.09499(6) 0.70769(6) 0.10292(4) 0.0626(3) Uani 1 1 d . . .
Cl2 Cl 0.00586(7) 0.54613(5) 0.11527(4) 0.0613(3) Uani 1 1 d . . .
Cl3 Cl 0.05529(6) 0.67594(6) 0.19739(3) 0.0561(2) Uani 1 1 d . . .
O1 O 0.74706(13) 0.29031(10) 0.06811(7) 0.0299(4) Uani 1 1 d . . .
O2 O 0.72968(12) 1.06705(11) 0.11219(7) 0.0296(4) Uani 1 1 d . . .
O3 O 0.26980(13) 1.00777(11) 0.44171(7) 0.0339(4) Uani 1 1 d . . .
O4 O 0.27055(12) 0.22643(10) 0.39582(7) 0.0281(4) Uani 1 1 d . . .
C1 C 0.61513(17) 0.58614(15) 0.16385(9) 0.0220(5) Uani 1 1 d . . .
C2 C 0.64439(17) 0.66651(15) 0.14995(9) 0.0238(5) Uani 1 1 d . . .
H2 H 0.6853 0.6714 0.1225 0.029 Uiso 1 1 calc R . .
C3 C 0.61649(17) 0.74035(15) 0.17438(9) 0.0212(5) Uani 1 1 d . . .
C4 C 0.55802(17) 0.73272(15) 0.21658(9) 0.0209(5) Uani 1 1 d . . .
C5 C 0.52989(17) 0.80525(15) 0.24560(9) 0.0226(5) Uani 1 1 d . . .
H5 H 0.5500 0.8601 0.2359 0.027 Uiso 1 1 calc R . .
C6 C 0.47555(17) 0.79752(15) 0.28635(9) 0.0217(5) Uani 1 1 d . . .
H6 H 0.4588 0.8471 0.3047 0.026 Uiso 1 1 calc R . .
C7 C 0.44240(17) 0.71646(15) 0.30271(9) 0.0201(5) Uani 1 1 d . . .
C8 C 0.38600(17) 0.70669(15) 0.34544(9) 0.0208(5) Uani 1 1 d . . .
C9 C 0.35791(17) 0.62613(15) 0.35975(9) 0.0229(5) Uani 1 1 d . . .
H9 H 0.3210 0.6206 0.3889 0.028 Uiso 1 1 calc R . .
C10 C 0.38173(17) 0.55340(15) 0.33304(9) 0.0219(5) Uani 1 1 d . . .
C11 C 0.43713(17) 0.56098(15) 0.28956(9) 0.0209(5) Uani 1 1 d . . .
C12 C 0.46430(17) 0.48841(15) 0.26003(9) 0.0225(5) Uani 1 1 d . . .
H12 H 0.4433 0.4336 0.2693 0.027 Uiso 1 1 calc R . .
C13 C 0.51885(17) 0.49632(15) 0.21961(9) 0.0220(5) Uani 1 1 d . . .
H13 H 0.5347 0.4469 0.2008 0.026 Uiso 1 1 calc R . .
C14 C 0.55379(17) 0.57724(15) 0.20410(9) 0.0208(5) Uani 1 1 d . . .
C15 C 0.52665(16) 0.65137(15) 0.23120(9) 0.0197(5) Uani 1 1 d . . .
C16 C 0.46766(16) 0.64250(15) 0.27432(9) 0.0203(5) Uani 1 1 d . . .
C17 C 0.64953(17) 0.50912(15) 0.13642(9) 0.0217(5) Uani 1 1 d . . .
C18 C 0.58625(17) 0.47061(16) 0.09295(9) 0.0235(5) Uani 1 1 d . . .
C19 C 0.61670(18) 0.39648(15) 0.06956(9) 0.0241(6) Uani 1 1 d . . .
H19 H 0.5735 0.3696 0.0404 0.029 Uiso 1 1 calc R . .
C20 C 0.70986(18) 0.36208(15) 0.08886(9) 0.0237(6) Uani 1 1 d . . .
C21 C 0.77344(18) 0.40157(15) 0.13107(9) 0.0243(6) Uani 1 1 d . . .
H21 H 0.8376 0.3781 0.1436 0.029 Uiso 1 1 calc R . .
C22 C 0.74465(18) 0.47499(15) 0.15525(9) 0.0237(6) Uani 1 1 d . . .
C23 C 0.81427(18) 0.51646(16) 0.20169(10) 0.0292(6) Uani 1 1 d . . .
H23A H 0.8786 0.4869 0.2074 0.044 Uiso 1 1 calc R . .
H23B H 0.7851 0.5134 0.2353 0.044 Uiso 1 1 calc R . .
H23C H 0.8243 0.5760 0.1926 0.044 Uiso 1 1 calc R . .
C24 C 0.48467(18) 0.50783(17) 0.07213(10) 0.0305(6) Uani 1 1 d . . .
H24A H 0.4428 0.5030 0.1006 0.046 Uiso 1 1 calc R . .
H24B H 0.4535 0.4769 0.0393 0.046 Uiso 1 1 calc R . .
H24C H 0.4918 0.5677 0.0629 0.046 Uiso 1 1 calc R . .
C25 C 0.6834(2) 0.24478(17) 0.02632(11) 0.0357(7) Uani 1 1 d . . .
H25A H 0.6225 0.2280 0.0398 0.054 Uiso 1 1 calc R . .
H25B H 0.7181 0.1940 0.0164 0.054 Uiso 1 1 calc R . .
H25C H 0.6659 0.2810 -0.0061 0.054 Uiso 1 1 calc R . .
C26 C 0.65022(17) 0.82485(15) 0.15721(9) 0.0218(5) Uani 1 1 d . . .
C27 C 0.73947(17) 0.86021(15) 0.18456(9) 0.0233(5) Uani 1 1 d . . .
C28 C 0.76875(18) 0.94088(16) 0.16933(10) 0.0258(6) Uani 1 1 d . . .
H28 H 0.8300 0.9645 0.1872 0.031 Uiso 1 1 calc R . .
C29 C 0.70906(18) 0.98646(15) 0.12847(9) 0.0236(5) Uani 1 1 d . . .
C30 C 0.62232(18) 0.95043(15) 0.10023(9) 0.0236(6) Uani 1 1 d . . .
H30 H 0.5831 0.9808 0.0712 0.028 Uiso 1 1 calc R . .
C31 C 0.59240(17) 0.87012(15) 0.11417(9) 0.0219(5) Uani 1 1 d . . .
C32 C 0.49695(18) 0.83345(16) 0.08279(10) 0.0298(6) Uani 1 1 d . . .
H32A H 0.4434 0.8397 0.1045 0.045 Uiso 1 1 calc R . .
H32B H 0.5068 0.7732 0.0756 0.045 Uiso 1 1 calc R . .
H32C H 0.4788 0.8637 0.0479 0.045 Uiso 1 1 calc R . .
C33 C 0.80403(19) 0.81303(16) 0.23018(10) 0.0312(6) Uani 1 1 d . . .
H33A H 0.7770 0.8199 0.2642 0.047 Uiso 1 1 calc R . .
H33B H 0.8721 0.8358 0.2352 0.047 Uiso 1 1 calc R . .
H33C H 0.8051 0.7527 0.2208 0.047 Uiso 1 1 calc R . .
C34 C 0.8090(2) 1.11102(17) 0.14511(11) 0.0347(7) Uani 1 1 d . . .
H34A H 0.7992 1.1099 0.1835 0.052 Uiso 1 1 calc R . .
H34B H 0.8101 1.1700 0.1326 0.052 Uiso 1 1 calc R . .
H34C H 0.8725 1.0836 0.1419 0.052 Uiso 1 1 calc R . .
C35 C 0.35508(17) 0.78367(15) 0.37409(9) 0.0203(5) Uani 1 1 d . . .
C36 C 0.41079(17) 0.81223(15) 0.42309(9) 0.0231(5) Uani 1 1 d . . .
C37 C 0.38301(18) 0.88652(16) 0.44725(10) 0.0254(6) Uani 1 1 d . . .
H37 H 0.4205 0.9058 0.4809 0.031 Uiso 1 1 calc R . .
C38 C 0.30070(18) 0.93226(16) 0.42207(10) 0.0255(6) Uani 1 1 d . . .
C39 C 0.24373(18) 0.90241(16) 0.37415(9) 0.0256(6) Uani 1 1 d . . .
H39 H 0.1867 0.9335 0.3575 0.031 Uiso 1 1 calc R . .
C40 C 0.26867(17) 0.82798(15) 0.35016(9) 0.0230(5) Uani 1 1 d . . .
C41 C 0.20262(19) 0.79398(16) 0.29956(10) 0.0311(6) Uani 1 1 d . . .
H41A H 0.1423 0.8288 0.2913 0.047 Uiso 1 1 calc R . .
H41B H 0.1840 0.7353 0.3061 0.047 Uiso 1 1 calc R . .
H41C H 0.2387 0.7958 0.2684 0.047 Uiso 1 1 calc R . .
C42 C 0.50157(19) 0.76394(17) 0.45023(10) 0.0320(6) Uani 1 1 d . . .
H42A H 0.4819 0.7065 0.4592 0.048 Uiso 1 1 calc R . .
H42B H 0.5316 0.7932 0.4839 0.048 Uiso 1 1 calc R . .
H42C H 0.5502 0.7607 0.4252 0.048 Uiso 1 1 calc R . .
C43 C 0.3234(2) 1.03915(18) 0.49198(11) 0.0394(7) Uani 1 1 d . . .
H43A H 0.3151 1.0003 0.5218 0.059 Uiso 1 1 calc R . .
H43B H 0.2978 1.0953 0.4994 0.059 Uiso 1 1 calc R . .
H43C H 0.3944 1.0435 0.4894 0.059 Uiso 1 1 calc R . .
C44 C 0.34920(17) 0.46800(15) 0.34989(9) 0.0212(5) Uani 1 1 d . . .
C45 C 0.25960(17) 0.43266(15) 0.32299(9) 0.0226(5) Uani 1 1 d . . .
C46 C 0.23085(17) 0.35172(15) 0.33784(9) 0.0232(5) Uani 1 1 d . . .
H46 H 0.1703 0.3275 0.3195 0.028 Uiso 1 1 calc R . .
C47 C 0.29043(18) 0.30691(15) 0.37916(9) 0.0225(5) Uani 1 1 d . . .
C48 C 0.37679(18) 0.34392(15) 0.40713(9) 0.0233(5) Uani 1 1 d . . .
H48 H 0.4151 0.3144 0.4370 0.028 Uiso 1 1 calc R . .
C49 C 0.40844(18) 0.42296(16) 0.39253(9) 0.0247(6) Uani 1 1 d . . .
C50 C 0.50538(18) 0.45877(17) 0.42213(10) 0.0320(6) Uani 1 1 d . . .
H50A H 0.5291 0.4244 0.4547 0.048 Uiso 1 1 calc R . .
H50B H 0.4950 0.5173 0.4332 0.048 Uiso 1 1 calc R . .
H50C H 0.5552 0.4579 0.3977 0.048 Uiso 1 1 calc R . .
C51 C 0.19491(19) 0.48036(16) 0.27754(10) 0.0313(6) Uani 1 1 d . . .
H51A H 0.2276 0.4818 0.2451 0.047 Uiso 1 1 calc R . .
H51B H 0.1849 0.5385 0.2896 0.047 Uiso 1 1 calc R . .
H51C H 0.1302 0.4519 0.2683 0.047 Uiso 1 1 calc R . .
C52 C 0.19307(19) 0.18021(16) 0.36200(11) 0.0320(6) Uani 1 1 d . . .
H52A H 0.1286 0.2074 0.3633 0.048 Uiso 1 1 calc R . .
H52B H 0.1919 0.1218 0.3754 0.048 Uiso 1 1 calc R . .
H52C H 0.2056 0.1798 0.3241 0.048 Uiso 1 1 calc R . .
C53 C 0.1732(2) 0.57244(18) 0.45349(11) 0.0341(6) Uani 1 1 d . . .
C54 C 0.19017(19) 0.64849(18) 0.48232(10) 0.0332(6) Uani 1 1 d . . .
H54 H 0.2368 0.6498 0.5156 0.040 Uiso 1 1 calc R . .
C55 C 0.1403(2) 0.72222(18) 0.46340(11) 0.0340(7) Uani 1 1 d . . .
C56 C 0.07305(19) 0.71990(18) 0.41449(11) 0.0346(7) Uani 1 1 d . . .
H56 H 0.0396 0.7705 0.4010 0.042 Uiso 1 1 calc R . .
C57 C 0.0536(2) 0.64505(19) 0.38472(11) 0.0352(7) Uani 1 1 d . . .
C58 C 0.1048(2) 0.57220(19) 0.40478(11) 0.0362(7) Uani 1 1 d . . .
H58 H 0.0928 0.5208 0.3847 0.043 Uiso 1 1 calc R . .
C59 C 0.2275(2) 0.49289(19) 0.47446(11) 0.0443(8) Uani 1 1 d . . .
H59A H 0.1971 0.4692 0.5044 0.066 Uiso 1 1 calc R . .
H59B H 0.2977 0.5062 0.4880 0.066 Uiso 1 1 calc R . .
H59C H 0.2231 0.4514 0.4446 0.066 Uiso 1 1 calc R . .
C60 C 0.1581(2) 0.80361(18) 0.49635(11) 0.0414(7) Uani 1 1 d . . .
H60A H 0.1107 0.8071 0.5221 0.062 Uiso 1 1 calc R . .
H60B H 0.1487 0.8523 0.4714 0.062 Uiso 1 1 calc R . .
H60C H 0.2264 0.8039 0.5168 0.062 Uiso 1 1 calc R . .
C61 C -0.0219(2) 0.6437(2) 0.33287(12) 0.0495(8) Uani 1 1 d . . .
H61A H -0.0033 0.6002 0.3081 0.074 Uiso 1 1 calc R . .
H61B H -0.0236 0.6993 0.3150 0.074 Uiso 1 1 calc R . .
H61C H -0.0879 0.6307 0.3417 0.074 Uiso 1 1 calc R . .
C62 C 0.0173(2) 0.65569(18) 0.12756(10) 0.0366(7) Uani 1 1 d . . .
H62 H 0.0696 0.6782 0.1074 0.044 Uiso 1 1 calc R . .

loop_
_atom_site_aniso_label
_atom_site_aniso_U_11
_atom_site_aniso_U_22
_atom_site_aniso_U_33
_atom_site_aniso_U_23
_atom_site_aniso_U_13
_atom_site_aniso_U_12
Cl1 0.0354(5) 0.0873(7) 0.0642(6) 0.0184(5) 0.0064(4) 0.0064(4)
Cl2 0.0796(6) 0.0449(5) 0.0679(6) -0.0183(4) 0.0373(5) -0.0166(4)
Cl3 0.0657(6) 0.0669(6) 0.0327(4) -0.0075(4) -0.0001(4) -0.0095(4)
O1 0.0377(11) 0.0213(10) 0.0315(10) -0.0040(8) 0.0077(8) 0.0042(8)
O2 0.0342(10) 0.0225(10) 0.0312(10) 0.0045(8) 0.0028(8) -0.0065(8)
O3 0.0375(11) 0.0277(10) 0.0361(10) -0.0094(8) 0.0049(8) 0.0093(8)
O4 0.0302(10) 0.0203(10) 0.0336(10) 0.0051(8) 0.0044(8) -0.0028(7)
C1 0.0226(13) 0.0215(14) 0.0225(12) -0.0015(10) 0.0055(10) -0.0002(10)
C2 0.0226(13) 0.0255(14) 0.0243(13) -0.0008(11) 0.0068(10) 0.0002(11)
C3 0.0221(13) 0.0206(13) 0.0210(12) 0.0002(10) 0.0043(10) -0.0006(10)
C4 0.0198(13) 0.0221(13) 0.0207(12) -0.0004(10) 0.0032(10) 0.0016(10)
C5 0.0243(13) 0.0166(13) 0.0272(13) -0.0015(10) 0.0054(10) -0.0025(10)
C6 0.0251(13) 0.0161(13) 0.0239(12) -0.0008(10) 0.0042(10) 0.0024(10)
C7 0.0200(12) 0.0192(13) 0.0209(12) -0.0009(10) 0.0031(10) 0.0005(10)
C8 0.0205(13) 0.0216(13) 0.0199(12) -0.0005(10) 0.0022(10) 0.0029(10)
C9 0.0250(13) 0.0242(14) 0.0205(12) 0.0032(10) 0.0062(10) 0.0005(11)
C10 0.0232(13) 0.0216(14) 0.0207(12) 0.0026(10) 0.0034(10) -0.0009(10)
C11 0.0210(13) 0.0217(13) 0.0197(12) -0.0002(10) 0.0024(10) 0.0010(10)
C12 0.0251(13) 0.0169(13) 0.0252(13) -0.0020(10) 0.0037(10) -0.0031(10)
C13 0.0250(13) 0.0183(13) 0.0228(12) -0.0029(10) 0.0046(10) 0.0008(10)
C14 0.0193(13) 0.0202(13) 0.0227(12) -0.0001(10) 0.0030(10) 0.0005(10)
C15 0.0197(13) 0.0189(13) 0.0203(12) 0.0001(10) 0.0029(10) 0.0002(10)
C16 0.0199(13) 0.0209(13) 0.0196(12) 0.0004(10) 0.0022(10) -0.0007(10)
C17 0.0240(13) 0.0210(13) 0.0221(12) 0.0008(10) 0.0101(10) -0.0012(10)
C18 0.0250(14) 0.0253(14) 0.0218(12) 0.0011(11) 0.0089(10) -0.0004(11)
C19 0.0283(14) 0.0214(14) 0.0234(13) -0.0022(10) 0.0070(10) -0.0034(11)
C20 0.0327(15) 0.0173(13) 0.0237(13) 0.0012(10) 0.0127(11) 0.0009(11)
C21 0.0259(14) 0.0244(14) 0.0234(13) 0.0038(11) 0.0064(10) 0.0029(11)
C22 0.0276(14) 0.0224(14) 0.0229(13) 0.0033(10) 0.0093(10) -0.0003(11)
C23 0.0280(15) 0.0312(15) 0.0289(14) -0.0010(12) 0.0062(11) 0.0012(11)
C24 0.0273(15) 0.0339(16) 0.0312(14) -0.0039(12) 0.0071(11) 0.0029(12)
C25 0.0454(17) 0.0268(15) 0.0360(15) -0.0091(12) 0.0100(13) -0.0032(13)
C26 0.0234(13) 0.0214(13) 0.0227(12) -0.0008(10) 0.0100(10) -0.0006(10)
C27 0.0260(14) 0.0228(14) 0.0223(12) -0.0002(10) 0.0080(10) -0.0011(11)
C28 0.0255(14) 0.0253(15) 0.0274(13) -0.0023(11) 0.0066(11) -0.0051(11)
C29 0.0296(14) 0.0189(13) 0.0243(13) 0.0012(10) 0.0100(11) -0.0044(11)
C30 0.0260(14) 0.0259(14) 0.0201(12) 0.0033(11) 0.0072(10) 0.0011(11)
C31 0.0236(13) 0.0206(14) 0.0231(12) -0.0014(10) 0.0080(10) -0.0033(10)
C32 0.0295(15) 0.0268(15) 0.0329(14) 0.0035(12) 0.0041(11) -0.0042(11)
C33 0.0341(15) 0.0257(15) 0.0330(14) 0.0018(12) 0.0032(12) -0.0045(12)
C34 0.0362(16) 0.0263(15) 0.0398(16) 0.0013(12) 0.0013(12) -0.0071(12)
C35 0.0224(13) 0.0187(13) 0.0224(12) -0.0001(10) 0.0115(10) -0.0022(10)
C36 0.0248(13) 0.0234(14) 0.0223(12) 0.0013(10) 0.0079(10) -0.0007(11)
C37 0.0287(14) 0.0261(14) 0.0220(12) -0.0028(11) 0.0057(10) -0.0028(11)
C38 0.0281(14) 0.0230(14) 0.0280(13) -0.0034(11) 0.0118(11) 0.0008(11)
C39 0.0263(14) 0.0252(14) 0.0264(13) 0.0015(11) 0.0071(11) 0.0055(11)
C40 0.0262(14) 0.0212(14) 0.0228(12) 0.0017(10) 0.0076(10) -0.0007(11)
C41 0.0354(15) 0.0286(15) 0.0285(14) -0.0068(12) 0.0032(11) 0.0023(12)
C42 0.0334(15) 0.0295(16) 0.0316(14) -0.0053(12) 0.0008(12) 0.0031(12)
C43 0.0440(18) 0.0353(17) 0.0402(16) -0.0165(13) 0.0107(13) 0.0027(13)
C44 0.0272(13) 0.0193(13) 0.0195(12) -0.0004(10) 0.0105(10) 0.0012(10)
C45 0.0245(14) 0.0224(14) 0.0220(12) -0.0005(10) 0.0069(10) 0.0037(10)
C46 0.0231(13) 0.0212(13) 0.0258(13) -0.0020(10) 0.0052(10) -0.0042(10)
C47 0.0264(14) 0.0183(13) 0.0249(13) 0.0021(10) 0.0108(10) 0.0023(10)
C48 0.0286(14) 0.0200(13) 0.0215(12) 0.0036(10) 0.0042(10) 0.0023(11)
C49 0.0273(14) 0.0253(14) 0.0226(13) -0.0006(11) 0.0079(10) 0.0023(11)
C50 0.0314(15) 0.0269(15) 0.0360(15) 0.0036(12) 0.0008(12) -0.0039(12)
C51 0.0346(16) 0.0265(15) 0.0324(14) 0.0064(12) 0.0042(12) -0.0011(12)
C52 0.0321(15) 0.0229(15) 0.0400(15) 0.0022(12) 0.0031(12) -0.0033(11)
C53 0.0362(16) 0.0370(17) 0.0323(15) 0.0049(13) 0.0149(12) 0.0005(13)
C54 0.0340(16) 0.0405(18) 0.0267(14) 0.0028(13) 0.0098(12) -0.0001(13)
C55 0.0326(16) 0.0398(18) 0.0329(15) 0.0034(13) 0.0153(12) -0.0019(13)
C56 0.0332(16) 0.0403(18) 0.0326(15) 0.0104(13) 0.0121(12) 0.0041(13)
C57 0.0326(16) 0.0444(18) 0.0312(15) 0.0029(13) 0.0129(12) -0.0042(13)
C58 0.0392(17) 0.0393(18) 0.0326(15) -0.0002(13) 0.0138(13) -0.0065(13)
C59 0.0514(19) 0.0436(19) 0.0400(17) 0.0028(14) 0.0141(14) 0.0075(15)
C60 0.0449(18) 0.0410(18) 0.0396(16) 0.0006(14) 0.0110(13) 0.0000(14)
C61 0.0448(19) 0.064(2) 0.0391(17) 0.0056(16) 0.0048(14) -0.0060(16)
C62 0.0363(16) 0.0414(18) 0.0330(15) -0.0066(13) 0.0082(12) -0.0073(13)

loop_
_atom_type_symbol
_atom_type_description
_atom_type_scat_dispersion_real
_atom_type_scat_dispersion_imag
_atom_type_scat_source
C C 0.0033 0.0016 'International Tables Vol C Tables 4.2.6.8 and 6.1.1.4'
H H 0.0000 0.0000 'International Tables Vol C Tables 4.2.6.8 and 6.1.1.4'
O O 0.0106 0.0060 'International Tables Vol C Tables 4.2.6.8 and 6.1.1.4'
Cl Cl 0.1484 0.1585 'International Tables Vol C Tables 4.2.6.8 and 6.1.1.4'

loop_
_geom_angle_atom_site_label_1
_geom_angle_atom_site_label_2
_geom_angle_atom_site_label_3
_geom_angle
_geom_angle_site_symmetry_1
_geom_angle_site_symmetry_3
_geom_angle_publ_flag
C20 O1 C25 117.99(19) . . ?
C29 O2 C34 117.14(18) . . ?
C38 O3 C43 117.87(19) . . ?
C47 O4 C52 117.25(18) . . ?
C2 C1 C14 119.6(2) . . ?
C2 C1 C17 120.1(2) . . ?
C14 C1 C17 120.3(2) . . ?
C1 C2 C3 123.0(2) . . ?
C1 C2 H2 118.5 . . ?
C3 C2 H2 118.5 . . ?
C2 C3 C4 118.3(2) . . ?
C2 C3 C26 120.2(2) . . ?
C4 C3 C26 121.4(2) . . ?
C15 C4 C3 119.6(2) . . ?
C15 C4 C5 118.5(2) . . ?
C3 C4 C5 121.9(2) . . ?
C6 C5 C4 121.7(2) . . ?
C6 C5 H5 119.1 . . ?
C4 C5 H5 119.1 . . ?
C5 C6 C7 121.8(2) . . ?
C5 C6 H6 119.1 . . ?
C7 C6 H6 119.1 . . ?
C8 C7 C16 118.8(2) . . ?
C8 C7 C6 122.9(2) . . ?
C16 C7 C6 118.3(2) . . ?
C9 C8 C7 119.8(2) . . ?
C9 C8 C35 120.6(2) . . ?
C7 C8 C35 119.6(2) . . ?
C10 C9 C8 122.6(2) . . ?
C10 C9 H9 118.7 . . ?
C8 C9 H9 118.7 . . ?
C9 C10 C11 119.2(2) . . ?
C9 C10 C44 120.5(2) . . ?
C11 C10 C44 120.4(2) . . ?
C10 C11 C16 119.6(2) . . ?
C10 C11 C12 122.2(2) . . ?
C16 C11 C12 118.3(2) . . ?
C13 C12 C11 121.6(2) . . ?
C13 C12 H12 119.2 . . ?
C11 C12 H12 119.2 . . ?
C12 C13 C14 121.9(2) . . ?
C12 C13 H13 119.0 . . ?
C14 C13 H13 119.0 . . ?
C1 C14 C15 118.7(2) . . ?
C1 C14 C13 122.6(2) . . ?
C15 C14 C13 118.7(2) . . ?
C4 C15 C14 120.6(2) . . ?
C4 C15 C16 120.3(2) . . ?
C14 C15 C16 119.1(2) . . ?
C11 C16 C7 120.1(2) . . ?
C11 C16 C15 120.4(2) . . ?
C7 C16 C15 119.4(2) . . ?
C18 C17 C22 120.1(2) . . ?
C18 C17 C1 120.0(2) . . ?
C22 C17 C1 119.9(2) . . ?
C19 C18 C17 119.7(2) . . ?
C19 C18 C24 120.1(2) . . ?
C17 C18 C24 120.2(2) . . ?
C20 C19 C18 120.1(2) . . ?
C20 C19 H19 119.9 . . ?
C18 C19 H19 119.9 . . ?
O1 C20 C21 115.4(2) . . ?
O1 C20 C19 124.5(2) . . ?
C21 C20 C19 120.1(2) . . ?
C20 C21 C22 120.9(2) . . ?
C20 C21 H21 119.6 . . ?
C22 C21 H21 119.6 . . ?
C21 C22 C17 119.1(2) . . ?
C21 C22 C23 120.2(2) . . ?
C17 C22 C23 120.7(2) . . ?
C22 C23 H23A 109.5 . . ?
C22 C23 H23B 109.5 . . ?
H23A C23 H23B 109.5 . . ?
C22 C23 H23C 109.5 . . ?
H23A C23 H23C 109.5 . . ?
H23B C23 H23C 109.5 . . ?
C18 C24 H24A 109.5 . . ?
C18 C24 H24B 109.5 . . ?
H24A C24 H24B 109.5 . . ?
C18 C24 H24C 109.5 . . ?
H24A C24 H24C 109.5 . . ?
H24B C24 H24C 109.5 . . ?
O1 C25 H25A 109.5 . . ?
O1 C25 H25B 109.5 . . ?
H25A C25 H25B 109.5 . . ?
O1 C25 H25C 109.5 . . ?
H25A C25 H25C 109.5 . . ?
H25B C25 H25C 109.5 . . ?
C27 C26 C31 119.4(2) . . ?
C27 C26 C3 120.0(2) . . ?
C31 C26 C3 120.6(2) . . ?
C26 C27 C28 119.5(2) . . ?
C26 C27 C33 120.9(2) . . ?
C28 C27 C33 119.6(2) . . ?
C29 C28 C27 120.5(2) . . ?
C29 C28 H28 119.7 . . ?
C27 C28 H28 119.7 . . ?
O2 C29 C28 124.7(2) . . ?
O2 C29 C30 115.4(2) . . ?
C28 C29 C30 119.9(2) . . ?
C29 C30 C31 120.5(2) . . ?
C29 C30 H30 119.8 . . ?
C31 C30 H30 119.8 . . ?
C30 C31 C26 120.0(2) . . ?
C30 C31 C32 118.9(2) . . ?
C26 C31 C32 121.1(2) . . ?
C31 C32 H32A 109.5 . . ?
C31 C32 H32B 109.5 . . ?
H32A C32 H32B 109.5 . . ?
C31 C32 H32C 109.5 . . ?
H32A C32 H32C 109.5 . . ?
H32B C32 H32C 109.5 . . ?
C27 C33 H33A 109.5 . . ?
C27 C33 H33B 109.5 . . ?
H33A C33 H33B 109.5 . . ?
C27 C33 H33C 109.5 . . ?
H33A C33 H33C 109.5 . . ?
H33B C33 H33C 109.5 . . ?
O2 C34 H34A 109.5 . . ?
O2 C34 H34B 109.5 . . ?
H34A C34 H34B 109.5 . . ?
O2 C34 H34C 109.5 . . ?
H34A C34 H34C 109.5 . . ?
H34B C34 H34C 109.5 . . ?
C36 C35 C40 119.9(2) . . ?
C36 C35 C8 121.2(2) . . ?
C40 C35 C8 118.9(2) . . ?
C35 C36 C37 119.8(2) . . ?
C35 C36 C42 120.6(2) . . ?
C37 C36 C42 119.6(2) . . ?
C38 C37 C36 120.0(2) . . ?
C38 C37 H37 120.0 . . ?
C36 C37 H37 120.0 . . ?
O3 C38 C39 115.8(2) . . ?
O3 C38 C37 124.2(2) . . ?
C39 C38 C37 120.0(2) . . ?
C40 C39 C38 120.9(2) . . ?
C40 C39 H39 119.6 . . ?
C38 C39 H39 119.6 . . ?
C39 C40 C35 119.2(2) . . ?
C39 C40 C41 120.1(2) . . ?
C35 C40 C41 120.6(2) . . ?
C40 C41 H41A 109.5 . . ?
C40 C41 H41B 109.5 . . ?
H41A C41 H41B 109.5 . . ?
C40 C41 H41C 109.5 . . ?
H41A C41 H41C 109.5 . . ?
H41B C41 H41C 109.5 . . ?
C36 C42 H42A 109.5 . . ?
C36 C42 H42B 109.5 . . ?
H42A C42 H42B 109.5 . . ?
C36 C42 H42C 109.5 . . ?
H42A C42 H42C 109.5 . . ?
H42B C42 H42C 109.5 . . ?
O3 C43 H43A 109.5 . . ?
O3 C43 H43B 109.5 . . ?
H43A C43 H43B 109.5 . . ?
O3 C43 H43C 109.5 . . ?
H43A C43 H43C 109.5 . . ?
H43B C43 H43C 109.5 . . ?
C45 C44 C49 119.8(2) . . ?
C45 C44 C10 119.9(2) . . ?
C49 C44 C10 120.2(2) . . ?
C44 C45 C46 119.7(2) . . ?
C44 C45 C51 120.5(2) . . ?
C46 C45 C51 119.8(2) . . ?
C47 C46 C45 120.2(2) . . ?
C47 C46 H46 119.9 . . ?
C45 C46 H46 119.9 . . ?
O4 C47 C46 124.8(2) . . ?
O4 C47 C48 115.6(2) . . ?
C46 C47 C48 119.6(2) . . ?
C49 C48 C47 121.5(2) . . ?
C49 C48 H48 119.3 . . ?
C47 C48 H48 119.3 . . ?
C48 C49 C44 119.0(2) . . ?
C48 C49 C50 119.7(2) . . ?
C44 C49 C50 121.3(2) . . ?
C49 C50 H50A 109.5 . . ?
C49 C50 H50B 109.5 . . ?
H50A C50 H50B 109.5 . . ?
C49 C50 H50C 109.5 . . ?
H50A C50 H50C 109.5 . . ?
H50B C50 H50C 109.5 . . ?
C45 C51 H51A 109.5 . . ?
C45 C51 H51B 109.5 . . ?
H51A C51 H51B 109.5 . . ?
C45 C51 H51C 109.5 . . ?
H51A C51 H51C 109.5 . . ?
H51B C51 H51C 109.5 . . ?
O4 C52 H52A 109.5 . . ?
O4 C52 H52B 109.5 . . ?
H52A C52 H52B 109.5 . . ?
O4 C52 H52C 109.5 . . ?
H52A C52 H52C 109.5 . . ?
H52B C52 H52C 109.5 . . ?
C58 C53 C54 118.3(3) . . ?
C58 C53 C59 120.9(3) . . ?
C54 C53 C59 120.8(2) . . ?
C55 C54 C53 121.3(3) . . ?
C55 C54 H54 119.4 . . ?
C53 C54 H54 119.4 . . ?
C54 C55 C56 119.0(3) . . ?
C54 C55 C60 120.2(2) . . ?
C56 C55 C60 120.8(3) . . ?
C55 C56 C57 121.4(3) . . ?
C55 C56 H56 119.3 . . ?
C57 C56 H56 119.3 . . ?
C58 C57 C56 118.2(3) . . ?
C58 C57 C61 121.5(3) . . ?
C56 C57 C61 120.4(3) . . ?
C57 C58 C53 121.9(3) . . ?
C57 C58 H58 119.1 . . ?
C53 C58 H58 119.1 . . ?
C53 C59 H59A 109.5 . . ?
C53 C59 H59B 109.5 . . ?
H59A C59 H59B 109.5 . . ?
C53 C59 H59C 109.5 . . ?
H59A C59 H59C 109.5 . . ?
H59B C59 H59C 109.5 . . ?
C55 C60 H60A 109.5 . . ?
C55 C60 H60B 109.5 . . ?
H60A C60 H60B 109.5 . . ?
C55 C60 H60C 109.5 . . ?
H60A C60 H60C 109.5 . . ?
H60B C60 H60C 109.5 . . ?
C57 C61 H61A 109.5 . . ?
C57 C61 H61B 109.5 . . ?
H61A C61 H61B 109.5 . . ?
C57 C61 H61C 109.5 . . ?
H61A C61 H61C 109.5 . . ?
H61B C61 H61C 109.5 . . ?
Cl3 C62 Cl1 110.78(15) . . ?
Cl3 C62 Cl2 110.72(16) . . ?
Cl1 C62 Cl2 110.75(15) . . ?
Cl3 C62 H62 108.2 . . ?
Cl1 C62 H62 108.2 . . ?
Cl2 C62 H62 108.2 . . ?

loop_
_geom_bond_atom_site_label_1
_geom_bond_atom_site_label_2
_geom_bond_distance
_geom_bond_site_symmetry_2
_geom_bond_publ_flag
Cl1 C62 1.749(3) . ?
Cl2 C62 1.756(3) . ?
Cl3 C62 1.747(3) . ?
O1 C20 1.374(3) . ?
O1 C25 1.425(3) . ?
O2 C29 1.376(3) . ?
O2 C34 1.418(3) . ?
O3 C38 1.378(3) . ?
O3 C43 1.420(3) . ?
O4 C47 1.375(3) . ?
O4 C52 1.430(3) . ?
C1 C2 1.389(3) . ?
C1 C14 1.408(3) . ?
C1 C17 1.503(3) . ?
C2 C3 1.393(3) . ?
C2 H2 0.9500 . ?
C3 C4 1.419(3) . ?
C3 C26 1.494(3) . ?
C4 C15 1.418(3) . ?
C4 C5 1.436(3) . ?
C5 C6 1.351(3) . ?
C5 H5 0.9500 . ?
C6 C7 1.436(3) . ?
C6 H6 0.9500 . ?
C7 C8 1.414(3) . ?
C7 C16 1.432(3) . ?
C8 C9 1.389(3) . ?
C8 C35 1.501(3) . ?
C9 C10 1.389(3) . ?
C9 H9 0.9500 . ?
C10 C11 1.417(3) . ?
C10 C44 1.498(3) . ?
C11 C16 1.421(3) . ?
C11 C12 1.439(3) . ?
C12 C13 1.347(3) . ?
C12 H12 0.9500 . ?
C13 C14 1.436(3) . ?
C13 H13 0.9500 . ?
C14 C15 1.426(3) . ?
C15 C16 1.444(3) . ?
C17 C18 1.398(3) . ?
C17 C22 1.406(3) . ?
C18 C19 1.397(3) . ?
C18 C24 1.509(3) . ?
C19 C20 1.387(3) . ?
C19 H19 0.9500 . ?
C20 C21 1.386(3) . ?
C21 C22 1.389(3) . ?
C21 H21 0.9500 . ?
C22 C23 1.509(3) . ?
C23 H23A 0.9800 . ?
C23 H23B 0.9800 . ?
C23 H23C 0.9800 . ?
C24 H24A 0.9800 . ?
C24 H24B 0.9800 . ?
C24 H24C 0.9800 . ?
C25 H25A 0.9800 . ?
C25 H25B 0.9800 . ?
C25 H25C 0.9800 . ?
C26 C27 1.402(3) . ?
C26 C31 1.407(3) . ?
C27 C28 1.403(3) . ?
C27 C33 1.505(3) . ?
C28 C29 1.386(3) . ?
C28 H28 0.9500 . ?
C29 C30 1.387(3) . ?
C30 C31 1.391(3) . ?
C30 H30 0.9500 . ?
C31 C32 1.511(3) . ?
C32 H32A 0.9800 . ?
C32 H32B 0.9800 . ?
C32 H32C 0.9800 . ?
C33 H33A 0.9800 . ?
C33 H33B 0.9800 . ?
C33 H33C 0.9800 . ?
C34 H34A 0.9800 . ?
C34 H34B 0.9800 . ?
C34 H34C 0.9800 . ?
C35 C36 1.391(3) . ?
C35 C40 1.409(3) . ?
C36 C37 1.396(3) . ?
C36 C42 1.508(3) . ?
C37 C38 1.388(3) . ?
C37 H37 0.9500 . ?
C38 C39 1.385(3) . ?
C39 C40 1.383(3) . ?
C39 H39 0.9500 . ?
C40 C41 1.511(3) . ?
C41 H41A 0.9800 . ?
C41 H41B 0.9800 . ?
C41 H41C 0.9800 . ?
C42 H42A 0.9800 . ?
C42 H42B 0.9800 . ?
C42 H42C 0.9800 . ?
C43 H43A 0.9800 . ?
C43 H43B 0.9800 . ?
C43 H43C 0.9800 . ?
C44 C45 1.402(3) . ?
C44 C49 1.407(3) . ?
C45 C46 1.402(3) . ?
C45 C51 1.507(3) . ?
C46 C47 1.386(3) . ?
C46 H46 0.9500 . ?
C47 C48 1.387(3) . ?
C48 C49 1.386(3) . ?
C48 H48 0.9500 . ?
C49 C50 1.506(3) . ?
C50 H50A 0.9800 . ?
C50 H50B 0.9800 . ?
C50 H50C 0.9800 . ?
C51 H51A 0.9800 . ?
C51 H51B 0.9800 . ?
C51 H51C 0.9800 . ?
C52 H52A 0.9800 . ?
C52 H52B 0.9800 . ?
C52 H52C 0.9800 . ?
C53 C58 1.393(4) . ?
C53 C54 1.394(4) . ?
C53 C59 1.503(4) . ?
C54 C55 1.387(4) . ?
C54 H54 0.9500 . ?
C55 C56 1.389(4) . ?
C55 C60 1.518(4) . ?
C56 C57 1.393(4) . ?
C56 H56 0.9500 . ?
C57 C58 1.391(4) . ?
C57 C61 1.502(4) . ?
C58 H58 0.9500 . ?
C59 H59A 0.9800 . ?
C59 H59B 0.9800 . ?
C59 H59C 0.9800 . ?
C60 H60A 0.9800 . ?
C60 H60B 0.9800 . ?
C60 H60C 0.9800 . ?
C61 H61A 0.9800 . ?
C61 H61B 0.9800 . ?
C61 H61C 0.9800 . ?
C62 H62 1.0000 . ?

loop_
_geom_torsion_atom_site_label_1
_geom_torsion_atom_site_label_2
_geom_torsion_atom_site_label_3
_geom_torsion_atom_site_label_4
_geom_torsion
_geom_torsion_site_symmetry_1
_geom_torsion_site_symmetry_2
_geom_torsion_site_symmetry_3
_geom_torsion_site_symmetry_4
_geom_torsion_publ_flag
C14 C1 C2 C3 0.5(3) . . . . ?
C17 C1 C2 C3 -179.0(2) . . . . ?
C1 C2 C3 C4 2.0(3) . . . . ?
C1 C2 C3 C26 -179.7(2) . . . . ?
C2 C3 C4 C15 -2.4(3) . . . . ?
C26 C3 C4 C15 179.3(2) . . . . ?
C2 C3 C4 C5 177.1(2) . . . . ?
C26 C3 C4 C5 -1.2(3) . . . . ?
C15 C4 C5 C6 0.6(3) . . . . ?
C3 C4 C5 C6 -178.9(2) . . . . ?
C4 C5 C6 C7 -0.4(4) . . . . ?
C5 C6 C7 C8 179.6(2) . . . . ?
C5 C6 C7 C16 -0.5(3) . . . . ?
C16 C7 C8 C9 1.2(3) . . . . ?
C6 C7 C8 C9 -178.9(2) . . . . ?
C16 C7 C8 C35 -177.4(2) . . . . ?
C6 C7 C8 C35 2.5(3) . . . . ?
C7 C8 C9 C10 -1.0(3) . . . . ?
C35 C8 C9 C10 177.6(2) . . . . ?
C8 C9 C10 C11 0.2(3) . . . . ?
C8 C9 C10 C44 -179.7(2) . . . . ?
C9 C10 C11 C16 0.3(3) . . . . ?
C44 C10 C11 C16 -179.7(2) . . . . ?
C9 C10 C11 C12 -179.9(2) . . . . ?
C44 C10 C11 C12 0.0(3) . . . . ?
C10 C11 C12 C13 -178.5(2) . . . . ?
C16 C11 C12 C13 1.3(3) . . . . ?
C11 C12 C13 C14 0.7(3) . . . . ?
C2 C1 C14 C15 -2.5(3) . . . . ?
C17 C1 C14 C15 176.9(2) . . . . ?
C2 C1 C14 C13 178.6(2) . . . . ?
C17 C1 C14 C13 -2.0(3) . . . . ?
C12 C13 C14 C1 176.7(2) . . . . ?
C12 C13 C14 C15 -2.2(3) . . . . ?
C3 C4 C15 C14 0.4(3) . . . . ?
C5 C4 C15 C14 -179.2(2) . . . . ?
C3 C4 C15 C16 179.6(2) . . . . ?
C5 C4 C15 C16 0.1(3) . . . . ?
C1 C14 C15 C4 2.1(3) . . . . ?
C13 C14 C15 C4 -178.9(2) . . . . ?
C1 C14 C15 C16 -177.1(2) . . . . ?
C13 C14 C15 C16 1.8(3) . . . . ?
C10 C11 C16 C7 -0.1(3) . . . . ?
C12 C11 C16 C7 -179.9(2) . . . . ?
C10 C11 C16 C15 178.2(2) . . . . ?
C12 C11 C16 C15 -1.6(3) . . . . ?
C8 C7 C16 C11 -0.7(3) . . . . ?
C6 C7 C16 C11 179.4(2) . . . . ?
C8 C7 C16 C15 -179.0(2) . . . . ?
C6 C7 C16 C15 1.1(3) . . . . ?
C4 C15 C16 C11 -179.2(2) . . . . ?
C14 C15 C16 C11 0.0(3) . . . . ?
C4 C15 C16 C7 -0.9(3) . . . . ?
C14 C15 C16 C7 178.33(19) . . . . ?
C2 C1 C17 C18 -99.2(3) . . . . ?
C14 C1 C17 C18 81.3(3) . . . . ?
C2 C1 C17 C22 82.0(3) . . . . ?
C14 C1 C17 C22 -97.5(3) . . . . ?
C22 C17 C18 C19 2.1(3) . . . . ?
C1 C17 C18 C19 -176.6(2) . . . . ?
C22 C17 C18 C24 -179.1(2) . . . . ?
C1 C17 C18 C24 2.1(3) . . . . ?
C17 C18 C19 C20 -1.0(3) . . . . ?
C24 C18 C19 C20 -179.7(2) . . . . ?
C25 O1 C20 C21 177.2(2) . . . . ?
C25 O1 C20 C19 -4.3(3) . . . . ?
C18 C19 C20 O1 -179.0(2) . . . . ?
C18 C19 C20 C21 -0.6(3) . . . . ?
O1 C20 C21 C22 179.6(2) . . . . ?
C19 C20 C21 C22 1.1(4) . . . . ?
C20 C21 C22 C17 0.1(4) . . . . ?
C20 C21 C22 C23 179.1(2) . . . . ?
C18 C17 C22 C21 -1.7(3) . . . . ?
C1 C17 C22 C21 177.1(2) . . . . ?
C18 C17 C22 C23 179.3(2) . . . . ?
C1 C17 C22 C23 -2.0(3) . . . . ?
C2 C3 C26 C27 -91.0(3) . . . . ?
C4 C3 C26 C27 87.3(3) . . . . ?
C2 C3 C26 C31 89.9(3) . . . . ?
C4 C3 C26 C31 -91.8(3) . . . . ?
C31 C26 C27 C28 1.3(3) . . . . ?
C3 C26 C27 C28 -177.9(2) . . . . ?
C31 C26 C27 C33 -179.0(2) . . . . ?
C3 C26 C27 C33 1.9(3) . . . . ?
C26 C27 C28 C29 1.5(4) . . . . ?
C33 C27 C28 C29 -178.2(2) . . . . ?
C34 O2 C29 C28 -10.2(3) . . . . ?
C34 O2 C29 C30 170.8(2) . . . . ?
C27 C28 C29 O2 177.5(2) . . . . ?
C27 C28 C29 C30 -3.6(4) . . . . ?
O2 C29 C30 C31 -178.2(2) . . . . ?
C28 C29 C30 C31 2.8(4) . . . . ?
C29 C30 C31 C26 0.0(3) . . . . ?
C29 C30 C31 C32 179.4(2) . . . . ?
C27 C26 C31 C30 -2.0(3) . . . . ?
C3 C26 C31 C30 177.1(2) . . . . ?
C27 C26 C31 C32 178.6(2) . . . . ?
C3 C26 C31 C32 -2.3(3) . . . . ?
C9 C8 C35 C36 85.6(3) . . . . ?
C7 C8 C35 C36 -95.8(3) . . . . ?
C9 C8 C35 C40 -95.3(3) . . . . ?
C7 C8 C35 C40 83.3(3) . . . . ?
C40 C35 C36 C37 -2.5(3) . . . . ?
C8 C35 C36 C37 176.7(2) . . . . ?
C40 C35 C36 C42 178.0(2) . . . . ?
C8 C35 C36 C42 -2.9(3) . . . . ?
C35 C36 C37 C38 -0.8(4) . . . . ?
C42 C36 C37 C38 178.8(2) . . . . ?
C43 O3 C38 C39 177.4(2) . . . . ?
C43 O3 C38 C37 -2.4(4) . . . . ?
C36 C37 C38 O3 -177.5(2) . . . . ?
C36 C37 C38 C39 2.6(4) . . . . ?
O3 C38 C39 C40 178.9(2) . . . . ?
C37 C38 C39 C40 -1.2(4) . . . . ?
C38 C39 C40 C35 -2.0(4) . . . . ?
C38 C39 C40 C41 176.8(2) . . . . ?
C36 C35 C40 C39 3.8(3) . . . . ?
C8 C35 C40 C39 -175.3(2) . . . . ?
C36 C35 C40 C41 -174.9(2) . . . . ?
C8 C35 C40 C41 5.9(3) . . . . ?
C9 C10 C44 C45 93.7(3) . . . . ?
C11 C10 C44 C45 -86.3(3) . . . . ?
C9 C10 C44 C49 -86.5(3) . . . . ?
C11 C10 C44 C49 93.5(3) . . . . ?
C49 C44 C45 C46 -1.6(3) . . . . ?
C10 C44 C45 C46 178.2(2) . . . . ?
C49 C44 C45 C51 179.5(2) . . . . ?
C10 C44 C45 C51 -0.7(3) . . . . ?
C44 C45 C46 C47 0.4(3) . . . . ?
C51 C45 C46 C47 179.2(2) . . . . ?
C52 O4 C47 C46 11.6(3) . . . . ?
C52 O4 C47 C48 -169.0(2) . . . . ?
C45 C46 C47 O4 -178.1(2) . . . . ?
C45 C46 C47 C48 2.4(3) . . . . ?
O4 C47 C48 C49 176.5(2) . . . . ?
C46 C47 C48 C49 -4.0(4) . . . . ?
C47 C48 C49 C44 2.8(4) . . . . ?
C47 C48 C49 C50 -176.9(2) . . . . ?
C45 C44 C49 C48 0.1(3) . . . . ?
C10 C44 C49 C48 -179.7(2) . . . . ?
C45 C44 C49 C50 179.7(2) . . . . ?
C10 C44 C49 C50 -0.1(3) . . . . ?
C58 C53 C54 C55 0.2(4) . . . . ?
C59 C53 C54 C55 -179.9(2) . . . . ?
C53 C54 C55 C56 -0.6(4) . . . . ?
C53 C54 C55 C60 178.4(2) . . . . ?
C54 C55 C56 C57 1.1(4) . . . . ?
C60 C55 C56 C57 -177.9(2) . . . . ?
C55 C56 C57 C58 -1.1(4) . . . . ?
C55 C56 C57 C61 178.1(2) . . . . ?
C56 C57 C58 C53 0.7(4) . . . . ?
C61 C57 C58 C53 -178.5(3) . . . . ?
C54 C53 C58 C57 -0.3(4) . . . . ?
C59 C53 C58 C57 179.8(2) . . . . ?

loop_
_cod_related_entry_id
_cod_related_entry_database
_cod_related_entry_code
1 ChemSpider 30653208
